data_7114511
loop_
_publ_author_name
'Hu, Jiaxin'
'Barbour, Leonard J.'
'Ferdani, Riccardo'
'Gokel, George W.'

_publ_section_title
;
 Calcium cation complexation by lariat ether receptors having
 arene-terminated sidearms
;
_journal_issue 17
_journal_name_full 'Chemical Communications'
_journal_page_first 1806
_journal_paper_doi 10.1039/b204311b
_journal_year 2002
_chemical_formula_sum 'C30 H49 Ca I2 N3 O8'
_chemical_formula_weight 873.60
_chemical_name_systematic 'N,N-bis-(2-(4-hydroxy)ethyl)-diaza-18crown-6.calcium diiodide'
_space_group_IT_number 64
_symmetry_space_group_name_Hall '-C 2ac 2'
_symmetry_space_group_name_H-M 'C m c a'
_atom_sites_solution_hydrogens geom
_atom_sites_solution_primary direct
_atom_sites_solution_secondary difmap
_audit_creation_method SHELXL-97
_cell_angle_alpha 90.00
_cell_angle_beta 90.00
_cell_angle_gamma 90.00
_cell_formula_units_Z 8
_cell_length_a 32.992(3)
_cell_length_b 17.5027(15)
_cell_length_c 12.9431(11)
_cell_measurement_temperature 173(2)
_cell_volume 7474.0(11)
_computing_structure_refinement 'SHELXL-97 (Sheldrick, 1997)'
_computing_structure_solution 'SHELXS-97 (Sheldrick, 1990)'
_diffrn_ambient_temperature 173(2)
_diffrn_measured_fraction_theta_full 0.998
_diffrn_measured_fraction_theta_max 0.998
_diffrn_radiation_monochromator graphite
_diffrn_radiation_source 'fine-focus sealed tube'
_diffrn_radiation_type MoK\a
_diffrn_radiation_wavelength 0.71073
_diffrn_reflns_av_R_equivalents 0.0349
_diffrn_reflns_av_sigmaI/netI 0.0259
_diffrn_reflns_limit_h_max 42
_diffrn_reflns_limit_h_min -42
_diffrn_reflns_limit_k_max 19
_diffrn_reflns_limit_k_min -22
_diffrn_reflns_limit_l_max 16
_diffrn_reflns_limit_l_min -11
_diffrn_reflns_number 22731
_diffrn_reflns_theta_full 27.12
_diffrn_reflns_theta_max 27.12
_diffrn_reflns_theta_min 2.05
_exptl_absorpt_coefficient_mu 1.867
_exptl_absorpt_correction_T_max 0.7065
_exptl_absorpt_correction_T_min 0.6525
_exptl_crystal_density_diffrn 1.553
_exptl_crystal_density_method 'not measured'
_exptl_crystal_F_000 3520
_exptl_crystal_size_max 0.25
_exptl_crystal_size_mid 0.25
_exptl_crystal_size_min 0.20
_refine_diff_density_max 1.256
_refine_diff_density_min -0.530
_refine_diff_density_rms 0.070
_refine_ls_extinction_method none
_refine_ls_goodness_of_fit_ref 1.003
_refine_ls_hydrogen_treatment mixed
_refine_ls_matrix_type full
_refine_ls_number_parameters 219
_refine_ls_number_reflns 4203
_refine_ls_number_restraints 3
_refine_ls_restrained_S_all 1.010
_refine_ls_R_factor_all 0.0402
_refine_ls_R_factor_gt 0.0237
_refine_ls_shift/su_max 0.032
_refine_ls_shift/su_mean 0.001
_refine_ls_structure_factor_coef Fsqd
_refine_ls_weighting_details 'calc w=1/[\s^2^(Fo^2^)+(0.0300P)^2^+0.0000P] where P=(Fo^2^+2Fc^2^)/3'
_refine_ls_weighting_scheme calc
_refine_ls_wR_factor_gt 0.0535
_refine_ls_wR_factor_ref 0.0589
_reflns_number_gt 3140
_reflns_number_total 4203
_reflns_threshold_expression >2sigma(I)
_cod_data_source_file b204311b.txt
_cod_data_source_block e:\_georg~1\jxh\jx19e5~1\sss
_cod_database_code 7114511

loop_
_symmetry_equiv_pos_as_xyz
'x, y, z'
'-x, -y+1/2, z+1/2'
'x, -y, -z'
'-x, y+1/2, -z+1/2'
'x+1/2, y+1/2, z'
'-x+1/2, -y+1, z+1/2'
'x+1/2, -y+1/2, -z'
'-x+1/2, y+1, -z+1/2'
'-x, -y, -z'
'x, y-1/2, -z-1/2'
'-x, y, z'
'x, -y-1/2, z-1/2'
'-x+1/2, -y+1/2, -z'
'x+1/2, y, -z-1/2'
'-x+1/2, y+1/2, z'
'x+1/2, -y, z-1/2'

loop_
_atom_site_label
_atom_site_type_symbol
_atom_site_fract_x
_atom_site_fract_y
_atom_site_fract_z
_atom_site_U_iso_or_equiv
_atom_site_adp_type
_atom_site_occupancy
_atom_site_symmetry_multiplicity
_atom_site_calc_flag
_atom_site_refinement_flags
I1 I 0.5000 0.505026(15) -0.268698(17) 0.04225(8) Uani 1 2 d S
Ca1 Ca 0.345977(17) 0.5000 0.0000 0.02267(13) Uani 1 2 d S
O1 O 0.39922(5) 0.43163(10) 0.69583(13) 0.0399(4) Uani 1 1 d D
N1 N 0.35826(5) 0.36631(10) 0.10787(12) 0.0259(4) Uani 1 1 d .
C1 C 0.41624(7) 0.36840(13) 0.42884(17) 0.0365(6) Uani 1 1 d .
H1 H 0.4378 0.3639 0.3804 0.044 Uiso 1 1 calc R
I2 I 0.2500 0.330584(12) -0.2500 0.03637(7) Uani 1 2 d S
O2 O 0.40820(4) 0.43155(8) -0.04661(11) 0.0283(3) Uani 1 1 d .
C2 C 0.42433(7) 0.39804(13) 0.52556(17) 0.0352(6) Uani 1 1 d .
H2 H 0.4510 0.4139 0.5430 0.042 Uiso 1 1 calc R
O3 O 0.28322(4) 0.42987(8) 0.03929(11) 0.0313(4) Uani 1 1 d .
C3 C 0.39307(7) 0.40449(12) 0.59723(17) 0.0307(5) Uani 1 1 d .
O4 O 0.33294(5) 0.44327(9) -0.16265(12) 0.0331(4) Uani 1 1 d D
C4 C 0.35431(7) 0.38224(12) 0.57084(17) 0.0316(5) Uani 1 1 d .
H4 H 0.3328 0.3872 0.6191 0.038 Uiso 1 1 calc R
C5 C 0.34701(7) 0.35248(12) 0.47290(16) 0.0310(5) Uani 1 1 d .
H5 H 0.3203 0.3369 0.4553 0.037 Uiso 1 1 calc R
C6 C 0.37774(7) 0.34497(12) 0.40018(16) 0.0311(5) Uani 1 1 d .
C7 C 0.36889(8) 0.31578(13) 0.29293(17) 0.0371(6) Uani 1 1 d .
H7A H 0.3439 0.2844 0.2938 0.045 Uiso 1 1 calc R
H7B H 0.3915 0.2832 0.2689 0.045 Uiso 1 1 calc R
C8 C 0.36338(7) 0.38390(12) 0.21881(16) 0.0313(5) Uani 1 1 d .
H8A H 0.3394 0.4133 0.2418 0.038 Uiso 1 1 calc R
H8B H 0.3873 0.4177 0.2262 0.038 Uiso 1 1 calc R
C9 C 0.32143(6) 0.32074(12) 0.08652(18) 0.0316(5) Uani 1 1 d .
H9A H 0.3216 0.2747 0.1309 0.038 Uiso 1 1 calc R
H9B H 0.3220 0.3036 0.0137 0.038 Uiso 1 1 calc R
C10 C 0.28296(7) 0.36423(13) 0.10526(18) 0.0368(5) Uani 1 1 d .
H10A H 0.2592 0.3317 0.0895 0.044 Uiso 1 1 calc R
H10B H 0.2813 0.3802 0.1785 0.044 Uiso 1 1 calc R
C11 C 0.24661(7) 0.47326(15) 0.0456(2) 0.0471(7) Uani 1 1 d .
H11A H 0.2457 0.5025 0.1110 0.057 Uiso 1 1 calc R
H11B H 0.2227 0.4390 0.0430 0.057 Uiso 1 1 calc R
C12 C 0.39442(6) 0.32499(12) 0.06798(16) 0.0298(5) Uani 1 1 d .
H12A H 0.3893 0.2693 0.0693 0.036 Uiso 1 1 calc R
H12B H 0.4180 0.3356 0.1130 0.036 Uiso 1 1 calc R
C13 C 0.40380(7) 0.34977(12) -0.04098(16) 0.0309(5) Uani 1 1 d .
H13A H 0.4292 0.3250 -0.0644 0.037 Uiso 1 1 calc R
H13B H 0.3817 0.3332 -0.0875 0.037 Uiso 1 1 calc R
C14 C 0.44455(6) 0.45757(13) 0.00226(19) 0.0393(6) Uani 1 1 d .
H14A H 0.4686 0.4369 -0.0341 0.047 Uiso 1 1 calc R
H14B H 0.4454 0.4401 0.0750 0.047 Uiso 1 1 calc R
N2 N 0.5000 0.2746(3) 0.0307(5) 0.0900(16) Uani 1 2 d S
C16 C 0.5000 0.2565(3) 0.1122(6) 0.0784(18) Uani 1 2 d S
C15 C 0.5000 0.2314(4) 0.2185(5) 0.122(2) Uani 1 2 d S
H15A H 0.5138 0.1820 0.2237 0.184 Uiso 0.50 1 calc PR
H15B H 0.4720 0.2262 0.2428 0.184 Uiso 0.50 1 calc PR
H15C H 0.5142 0.2691 0.2612 0.184 Uiso 0.50 1 calc PR
H41 H 0.3111(6) 0.4139(13) -0.180(2) 0.052(8) Uiso 1 1 d D
H42 H 0.3533(7) 0.4345(16) -0.208(2) 0.069(9) Uiso 1 1 d D
H1O H 0.4246(6) 0.4507(15) 0.705(2) 0.056(8) Uiso 1 1 d D

loop_
_atom_site_aniso_label
_atom_site_aniso_U_11
_atom_site_aniso_U_22
_atom_site_aniso_U_33
_atom_site_aniso_U_23
_atom_site_aniso_U_13
_atom_site_aniso_U_12
I1 0.03125(13) 0.05970(17) 0.03580(13) -0.00496(10) 0.000 0.000
Ca1 0.0204(3) 0.0274(3) 0.0202(3) -0.0021(2) 0.000 0.000
O1 0.0350(10) 0.0544(11) 0.0302(9) -0.0119(8) 0.0022(8) -0.0043(8)
N1 0.0286(10) 0.0264(9) 0.0228(9) -0.0023(7) -0.0003(8) 0.0022(8)
C1 0.0424(14) 0.0384(14) 0.0288(13) 0.0001(10) 0.0094(10) -0.0025(11)
I2 0.02770(11) 0.03596(12) 0.04545(14) 0.000 0.00251(9) 0.000
O2 0.0233(8) 0.0346(9) 0.0271(8) 0.0003(6) 0.0005(6) 0.0030(6)
C2 0.0311(12) 0.0407(14) 0.0339(14) -0.0024(10) 0.0039(10) -0.0040(11)
O3 0.0224(8) 0.0300(9) 0.0417(9) 0.0022(7) 0.0035(7) 0.0007(6)
C3 0.0357(13) 0.0300(12) 0.0264(12) -0.0004(9) 0.0017(10) 0.0032(10)
O4 0.0298(9) 0.0428(10) 0.0267(9) -0.0087(7) 0.0008(7) -0.0069(8)
C4 0.0290(12) 0.0344(13) 0.0313(13) -0.0014(10) 0.0059(10) 0.0044(10)
C5 0.0328(12) 0.0281(12) 0.0322(13) 0.0017(9) -0.0047(9) 0.0016(10)
C6 0.0425(14) 0.0260(12) 0.0248(12) 0.0056(9) -0.0020(10) 0.0013(10)
C7 0.0525(16) 0.0320(13) 0.0268(12) 0.0007(9) -0.0015(11) 0.0007(11)
C8 0.0406(13) 0.0279(12) 0.0253(12) 0.0003(9) 0.0002(10) -0.0010(10)
C9 0.0324(13) 0.0278(12) 0.0347(13) 0.0014(9) -0.0010(10) -0.0030(10)
C10 0.0311(13) 0.0363(13) 0.0428(14) 0.0061(10) 0.0056(11) -0.0054(10)
C11 0.0231(12) 0.0353(14) 0.083(2) 0.0032(13) 0.0105(13) -0.0009(11)
C12 0.0285(12) 0.0281(12) 0.0326(13) -0.0016(9) -0.0017(9) 0.0029(9)
C13 0.0326(13) 0.0316(13) 0.0284(12) -0.0055(9) 0.0012(10) 0.0073(10)
C14 0.0202(11) 0.0434(14) 0.0544(16) 0.0054(12) -0.0051(11) 0.0010(10)
N2 0.048(2) 0.066(3) 0.156(5) 0.029(3) 0.000 0.000
C16 0.046(3) 0.050(3) 0.138(6) 0.017(3) 0.000 0.000
C15 0.140(6) 0.082(5) 0.145(7) -0.006(4) 0.000 0.000

loop_
_atom_type_symbol
_atom_type_description
_atom_type_scat_dispersion_real
_atom_type_scat_dispersion_imag
_atom_type_scat_source
C C 0.0033 0.0016 'International Tables Vol C Tables 4.2.6.8 and 6.1.1.4'
H H 0.0000 0.0000 'International Tables Vol C Tables 4.2.6.8 and 6.1.1.4'
N N 0.0061 0.0033 'International Tables Vol C Tables 4.2.6.8 and 6.1.1.4'
O O 0.0106 0.0060 'International Tables Vol C Tables 4.2.6.8 and 6.1.1.4'
Ca Ca 0.2262 0.3064 'International Tables Vol C Tables 4.2.6.8 and 6.1.1.4'
I I -0.4742 1.8119 'International Tables Vol C Tables 4.2.6.8 and 6.1.1.4'

loop_
_geom_angle_atom_site_label_1
_geom_angle_atom_site_label_2
_geom_angle_atom_site_label_3
_geom_angle
_geom_angle_site_symmetry_1
_geom_angle_site_symmetry_3
O4 Ca1 O4 159.06(8) . 3_565
O4 Ca1 O2 125.16(5) . 3_565
O4 Ca1 O2 74.24(5) 3_565 3_565
O4 Ca1 O2 74.23(5) . .
O4 Ca1 O2 125.16(5) 3_565 .
O2 Ca1 O2 66.33(7) 3_565 .
O4 Ca1 O3 79.73(5) . .
O4 Ca1 O3 82.68(5) 3_565 .
O2 Ca1 O3 153.82(5) 3_565 .
O2 Ca1 O3 120.77(5) . .
O4 Ca1 O3 82.68(5) . 3_565
O4 Ca1 O3 79.73(5) 3_565 3_565
O2 Ca1 O3 120.77(5) 3_565 3_565
O2 Ca1 O3 153.82(5) . 3_565
O3 Ca1 O3 65.38(7) . 3_565
O4 Ca1 N1 86.12(5) . 3_565
O4 Ca1 N1 96.96(5) 3_565 3_565
O2 Ca1 N1 65.58(5) 3_565 3_565
O2 Ca1 N1 99.62(5) . 3_565
O3 Ca1 N1 130.72(5) . 3_565
O3 Ca1 N1 66.12(5) 3_565 3_565
O4 Ca1 N1 96.96(5) . .
O4 Ca1 N1 86.12(5) 3_565 .
O2 Ca1 N1 99.62(5) 3_565 .
O2 Ca1 N1 65.58(5) . .
O3 Ca1 N1 66.12(5) . .
O3 Ca1 N1 130.72(5) 3_565 .
N1 Ca1 N1 163.08(7) 3_565 .
C8 N1 C9 112.80(17) . .
C8 N1 C12 110.29(16) . .
C9 N1 C12 109.37(16) . .
C8 N1 Ca1 109.40(12) . .
C9 N1 Ca1 104.03(12) . .
C12 N1 Ca1 110.80(12) . .
C2 C1 C6 122.1(2) . .
C14 O2 C13 112.23(16) . .
C14 O2 Ca1 115.95(12) . .
C13 O2 Ca1 112.88(11) . .
C1 C2 C3 119.4(2) . .
C11 O3 C10 112.78(16) . .
C11 O3 Ca1 117.26(13) . .
C10 O3 Ca1 121.93(12) . .
O1 C3 C4 117.61(19) . .
O1 C3 C2 122.5(2) . .
C4 C3 C2 119.9(2) . .
C3 C4 C5 119.5(2) . .
C4 C5 C6 121.7(2) . .
C1 C6 C5 117.4(2) . .
C1 C6 C7 121.6(2) . .
C5 C6 C7 120.9(2) . .
C6 C7 C8 109.50(18) . .
N1 C8 C7 117.20(18) . .
N1 C9 C10 113.03(18) . .
O3 C10 C9 107.80(17) . .
O3 C11 C11 106.58(18) . 3_565
N1 C12 C13 110.45(17) . .
O2 C13 C12 110.73(16) . .
O2 C14 C14 107.50(15) . 3_565
N2 C16 C15 179.1(7) . .

loop_
_geom_bond_atom_site_label_1
_geom_bond_atom_site_label_2
_geom_bond_distance
_geom_bond_site_symmetry_2
Ca1 O4 2.3670(15) .
Ca1 O4 2.3670(15) 3_565
Ca1 O2 2.4521(14) 3_565
Ca1 O2 2.4521(14) .
Ca1 O3 2.4601(14) .
Ca1 O3 2.4601(14) 3_565
Ca1 N1 2.7548(17) 3_565
Ca1 N1 2.7548(17) .
O1 C3 1.377(3) .
N1 C8 1.478(3) .
N1 C9 1.479(3) .
N1 C12 1.488(3) .
C1 C2 1.381(3) .
C1 C6 1.385(3) .
O2 C14 1.431(2) .
O2 C13 1.440(2) .
C2 C3 1.392(3) .
O3 C11 1.429(3) .
O3 C10 1.432(3) .
C3 C4 1.380(3) .
C4 C5 1.392(3) .
C5 C6 1.390(3) .
C6 C7 1.508(3) .
C7 C8 1.541(3) .
C9 C10 1.500(3) .
C11 C11 1.507(5) 3_565
C12 C13 1.508(3) .
C14 C14 1.487(5) 3_565
N2 C16 1.100(7) .
C16 C15 1.445(8) .
